data_1538982
loop_
_publ_author_name
'Pecharskii, V.K.'
'Pankevich, Yu.V.'
'Bodak, O.I.'

_publ_section_title
;
 The crystal structure of new antimonides Ce Ni2 Sb2 and Ce Ni2 Sb2
 p-phase
;
_journal_name_full
;
Dopovidi Akademii Nauk Ukrains'koi RSR, Seriya B: Geologichni, Khimichni ta 
Biologichni Nauki
;
_journal_page_first 46
_journal_page_last 49
_journal_volume 1982
_journal_year 1982
_chemical_formula_sum 'Ni2 Pr Sb2'
_space_group_IT_number 139
_symmetry_space_group_name_Hall '-I 4 2'
_symmetry_space_group_name_H-M 'I 4/m m m'
_cell_angle_alpha 90
_cell_angle_beta 90
_cell_angle_gamma 90
_cell_formula_units_Z 2
_cell_length_a 4.367
_cell_length_b 4.367
_cell_length_c 9.904
_cell_volume 188.876
_citation_journal_id_ASTM DANND6
_cod_data_source_file Pecharskii_DANND6_1982_978.cif
_cod_data_source_block Ni2Pr1Sb2
_cod_original_cell_volume 188.8761
_cod_original_formula_sum 'Ni2 Pr1 Sb2'
_cod_database_code 1538982

loop_
_symmetry_equiv_pos_as_xyz
x,y,z
-y,x,z
-x,-y,z
y,-x,z
x,-y,-z
y,x,-z
-x,y,-z
-y,-x,-z
-x,-y,-z
y,-x,-z
x,y,-z
-y,x,-z
-x,y,z
-y,-x,z
x,-y,z
y,x,z
x+1/2,y+1/2,z+1/2
-y+1/2,x+1/2,z+1/2
-x+1/2,-y+1/2,z+1/2
y+1/2,-x+1/2,z+1/2
x+1/2,-y+1/2,-z+1/2
y+1/2,x+1/2,-z+1/2
-x+1/2,y+1/2,-z+1/2
-y+1/2,-x+1/2,-z+1/2
-x+1/2,-y+1/2,-z+1/2
y+1/2,-x+1/2,-z+1/2
x+1/2,y+1/2,-z+1/2
-y+1/2,x+1/2,-z+1/2
-x+1/2,y+1/2,z+1/2
-y+1/2,-x+1/2,z+1/2
x+1/2,-y+1/2,z+1/2
y+1/2,x+1/2,z+1/2

loop_
_atom_site_label
_atom_site_type_symbol
_atom_site_fract_x
_atom_site_fract_y
_atom_site_fract_z
_atom_site_occupancy
_atom_site_U_iso_or_equiv
Sb1 Sb 0 0 0.375 1 0.0
Pr1 Pr 0 0 0 1 0.0
Ni1 Ni 0 0.5 0.25 1 0.0
